data_7715343
loop_
_publ_author_name
'Li, Tuotuo'
'Omoniyi, Ahmed Olalekan'
'Wang, Yuliang'
'Hu, Xiaoli'
'Su, Zhongmin'

_publ_section_title
;
 Enhancing dye degradation using a novel cobalt metal-organic framework as
 a peroxymonosulfate activator.
;
_journal_issue 8
_journal_name_full 'Dalton transactions (Cambridge, England : 2003)'
_journal_page_first 3523
_journal_page_last 3533
_journal_paper_doi 10.1039/d3dt03707j
_journal_volume 53
_journal_year 2024
_chemical_formula_moiety '0.5(C148 H92 Co6 N8 O24)'
_chemical_formula_sum 'C74 H46 Co3 N4 O12'
_chemical_formula_weight 1359.94
_space_group_crystal_system monoclinic
_space_group_IT_number 15
_space_group_name_Hall '-C 2yc'
_space_group_name_H-M_alt 'C 1 2/c 1'
_atom_sites_solution_hydrogens geom
_audit_creation_date 2021-11-28
_audit_creation_method
;
Olex2 1.2-beta
(compiled 2018.05.29 svn.r3508 for OlexSys, GUI svn.r5506)
;
_audit_update_record
;
2021-12-02 deposited with the CCDC.	2024-01-15 downloaded from the CCDC.
;
_cell_angle_alpha 90
_cell_angle_beta 93.474(13)
_cell_angle_gamma 90
_cell_formula_units_Z 4
_cell_length_a 27.505(10)
_cell_length_b 17.871(6)
_cell_length_c 16.149(5)
_cell_measurement_reflns_used 9670
_cell_measurement_temperature 295(2)
_cell_measurement_theta_max 25.127
_cell_measurement_theta_min 1.628
_cell_volume 7923(5)
_computing_cell_refinement 'SAINT+ Ver. 2016.5-0 (Bruker-AXS, 2016)'
_computing_data_collection 'APEX3 Ver. 2016.5-0 (Bruker-AXS, 2016)'
_computing_data_reduction 'SAINT+ Ver. 2016.5-0 (Bruker-AXS, 2016)'
_computing_molecular_graphics 'OLEX2 (Dolomanov et al., 2009)'
_computing_publication_material 'OLEX2 (Dolomanov et al., 2009)'
_computing_structure_refinement 'XL (Sheldrick, 2015b)'
_computing_structure_solution 'XT (Sheldrick, 2015a)'
_diffrn_ambient_temperature 294.83
_diffrn_detector 'charge-coupled device (CCD) area detector'
_diffrn_detector_area_resol_mean 7.9
_diffrn_detector_type 'Bruker APEX II'
_diffrn_measured_fraction_theta_full 0.995
_diffrn_measured_fraction_theta_max 0.995
_diffrn_measurement_device 'three-circle diffractometer'
_diffrn_measurement_device_type 'Bruker APEX II Quazar'
_diffrn_measurement_method '0.5\% \w and 0.5\% \f scans'
_diffrn_radiation_collimation 'focusing mirrors'
_diffrn_radiation_detector 'Bruker APEX II'
_diffrn_radiation_monochromator 'mirror optics'
_diffrn_radiation_probe x-ray
_diffrn_radiation_type MoK\a
_diffrn_radiation_wavelength 0.71073
_diffrn_reflns_av_R_equivalents 0.0520
_diffrn_reflns_av_unetI/netI 0.0279
_diffrn_reflns_Laue_measured_fraction_full 0.995
_diffrn_reflns_Laue_measured_fraction_max 0.995
_diffrn_reflns_limit_h_max 32
_diffrn_reflns_limit_h_min -32
_diffrn_reflns_limit_k_max 21
_diffrn_reflns_limit_k_min -21
_diffrn_reflns_limit_l_max 19
_diffrn_reflns_limit_l_min -19
_diffrn_reflns_number 49227
_diffrn_reflns_point_group_measured_fraction_full 0.995
_diffrn_reflns_point_group_measured_fraction_max 0.995
_diffrn_reflns_theta_full 25.046
_diffrn_reflns_theta_max 25.046
_diffrn_reflns_theta_min 2.500
_diffrn_source 'microfocus sealed X-ray tube'
_diffrn_source_type 'Incoatec I\ms'
_exptl_absorpt_coefficient_mu 0.675
_exptl_absorpt_correction_T_max 0.87
_exptl_absorpt_correction_T_min 0.86
_exptl_absorpt_correction_type multi-scan
_exptl_absorpt_process_details
;
SADABS-2016/2 (Krause et al., 2015) was used for absorption correction.
;
_exptl_crystal_colour purple
_exptl_crystal_colour_primary green
_exptl_crystal_density_diffrn 1.140
_exptl_crystal_density_method 'not measured'
_exptl_crystal_description block
_exptl_crystal_F_000 2780
_exptl_crystal_size_max 0.24
_exptl_crystal_size_mid 0.22
_exptl_crystal_size_min 0.2
_refine_diff_density_max 0.241
_refine_diff_density_min -0.375
_refine_diff_density_rms 0.071
_refine_ls_extinction_method none
_refine_ls_goodness_of_fit_ref 1.041
_refine_ls_hydrogen_treatment constr
_refine_ls_matrix_type full
_refine_ls_number_parameters 421
_refine_ls_number_reflns 6980
_refine_ls_number_restraints 0
_refine_ls_restrained_S_all 1.041
_refine_ls_R_factor_all 0.0504
_refine_ls_R_factor_gt 0.0381
_refine_ls_shift/su_max 0.002
_refine_ls_shift/su_mean 0.000
_refine_ls_structure_factor_coef Fsqd
_refine_ls_weighting_details 'w=1/[\s^2^(Fo^2^)+(0.0699P)^2^+9.8990P] where P=(Fo^2^+2Fc^2^)/3'
_refine_ls_weighting_scheme calc
_refine_ls_wR_factor_gt 0.1125
_refine_ls_wR_factor_ref 0.1199
_reflns_Friedel_coverage 0.000
_reflns_number_gt 5563
_reflns_number_total 6980
_reflns_threshold_expression 'I > 2\s(I)'
_cod_data_source_file d3dt03707j2.cif
_cod_data_source_block 1_sq
_cod_original_cell_volume 7924(5)
_cod_database_code 7715343
_shelx_shelxl_version_number 2017/1
_shelx_space_group_comment
;
The symmetry employed for this shelxl refinement is uniquely defined
by the following loop, which should always be used as a source of
symmetry information in preference to the above space-group names.
They are only intended as comments.
;
_shelx_estimated_absorpt_t_max 0.877
_shelx_estimated_absorpt_t_min 0.855
_olex2_refinement_description
;
1. Fixed Uiso
 At 1.2 times of:
  All C(H) groups
2.a Aromatic/amide H refined with riding coordinates:
 C3(H3), C5(H5), C9(H9), C12(H12), C13(H13), C17(H17), C18(H18), C19(H19),
 C20(H20), C22(H22), C23(H23), C25(H25), C26(H26), C27(H27), C28(H28), C29(H29),
  C31(H31), C32(H32), C33(H33), C34(H34), C35(H35), C36(H36), C37(H37)
;
_olex2_submission_special_instructions 'No special instructions were received'

loop_
_space_group_symop_operation_xyz
'x, y, z'
'-x, y, -z+1/2'
'x+1/2, y+1/2, z'
'-x+1/2, y+1/2, -z+1/2'
'-x, -y, -z'
'x, -y, z-1/2'
'-x+1/2, -y+1/2, -z'
'x+1/2, -y+1/2, z-1/2'

loop_
_atom_site_label
_atom_site_type_symbol
_atom_site_fract_x
_atom_site_fract_y
_atom_site_fract_z
_atom_site_U_iso_or_equiv
_atom_site_adp_type
_atom_site_occupancy
_atom_site_site_symmetry_order
_atom_site_calc_flag
_atom_site_refinement_flags_posn
_atom_site_refinement_flags_adp
_atom_site_refinement_flags_occupancy
_atom_site_disorder_assembly
_atom_site_disorder_group
Co1 Co 0.250000 0.250000 0.000000 0.01996(13) Uani 1 2 d S T P . .
Co2 Co 0.25100(2) 0.44537(2) 1.01097(2) 0.02115(11) Uani 1 1 d . . . . .
O1 O 0.70380(6) 0.14981(9) 0.48338(11) 0.0274(4) Uani 1 1 d . . . . .
O2 O 0.28254(7) 0.40997(10) 0.12173(11) 0.0321(4) Uani 1 1 d . . . . .
O3 O 0.27910(8) 0.28469(11) 0.11341(11) 0.0414(5) Uani 1 1 d . . . . .
O4 O 0.67656(7) 0.06054(11) 0.56096(13) 0.0372(5) Uani 1 1 d . . . . .
O5 O 0.30629(7) 0.42729(11) 0.93398(12) 0.0368(5) Uani 1 1 d . . . . .
O6 O 0.30278(7) 0.30324(11) 0.94011(13) 0.0426(5) Uani 1 1 d . . . . .
N1 N 0.25104(8) 0.55923(12) 1.04696(13) 0.0275(5) Uani 1 1 d . . . . .
N2 N 0.21684(8) 0.50220(13) 0.90466(13) 0.0324(5) Uani 1 1 d . . . . .
C1 C 0.32006(10) 0.33773(14) 0.23043(15) 0.0267(6) Uani 1 1 d . . . . .
C2 C 0.29130(10) 0.34476(14) 0.14838(15) 0.0256(6) Uani 1 1 d . . . . .
C3 C 0.31858(10) 0.39227(14) 0.29178(15) 0.0278(6) Uani 1 1 d . . . . .
H3 H 0.298687 0.433935 0.282918 0.033 Uiso 1 1 calc R . . . .
C4 C 0.34780(9) 0.35500(14) 0.83624(15) 0.0248(5) Uani 1 1 d . . . . .
C5 C 0.34628(9) 0.38529(15) 0.36570(15) 0.0281(6) Uani 1 1 d . . . . .
H5 H 0.343903 0.421610 0.406506 0.034 Uiso 1 1 calc R . . . .
C6 C 0.31684(9) 0.36247(15) 0.90991(15) 0.0250(6) Uani 1 1 d . . . . .
C7 C 0.39662(9) 0.33445(16) 0.69023(15) 0.0285(6) Uani 1 1 d . . . . .
C8 C 0.37769(9) 0.32497(16) 0.38028(15) 0.0286(6) Uani 1 1 d . . . . .
C9 C 0.34943(11) 0.27559(17) 0.24642(16) 0.0387(7) Uani 1 1 d . . . . .
H9 H 0.349460 0.237180 0.207560 0.046 Uiso 1 1 calc R . . . .
C10 C 0.41792(10) 0.31980(16) 0.60892(15) 0.0304(6) Uani 1 1 d . . . . .
C11 C 0.62108(9) 0.15815(15) 0.52332(16) 0.0284(6) Uani 1 1 d . . . . .
C12 C 0.37863(11) 0.26956(17) 0.31881(17) 0.0395(7) Uani 1 1 d . . . . .
H12 H 0.399084 0.228426 0.326874 0.047 Uiso 1 1 calc R . . . .
C13 C 0.39121(10) 0.33552(15) 0.53533(15) 0.0293(6) Uani 1 1 d . . . . .
H13 H 0.361215 0.359306 0.537077 0.035 Uiso 1 1 calc R . . . .
C14 C 0.21071(10) 0.57613(16) 0.91293(18) 0.0352(6) Uani 1 1 d . . . . .
C15 C 0.66962(9) 0.12107(15) 0.52351(15) 0.0257(6) Uani 1 1 d . . . . .
C16 C 0.40857(9) 0.31625(16) 0.45871(15) 0.0293(6) Uani 1 1 d . . . . .
C17 C 0.60966(10) 0.21787(18) 0.47119(16) 0.0349(6) Uani 1 1 d . . . . .
H17 H 0.632437 0.234964 0.435341 0.042 Uiso 1 1 calc R . . . .
C18 C 0.46336(10) 0.28535(18) 0.60577(16) 0.0362(7) Uani 1 1 d . . . . .
H18 H 0.481215 0.273972 0.654902 0.043 Uiso 1 1 calc R . . . .
C19 C 0.36330(13) 0.28499(17) 0.81338(17) 0.0439(8) Uani 1 1 d . . . . .
H19 H 0.357019 0.243861 0.846353 0.053 Uiso 1 1 calc R . . . .
C20 C 0.26559(11) 0.58303(16) 1.12295(17) 0.0359(7) Uani 1 1 d . . . . .
H20 H 0.283504 0.550493 1.157844 0.043 Uiso 1 1 calc R . . . .
C21 C 0.48229(10) 0.26781(17) 0.53023(17) 0.0347(7) Uani 1 1 d . . . . .
C22 C 0.58704(10) 0.13414(17) 0.57798(17) 0.0340(6) Uani 1 1 d . . . . .
H22 H 0.594050 0.093409 0.612517 0.041 Uiso 1 1 calc R . . . .
C23 C 0.38246(12) 0.40490(18) 0.71459(18) 0.0445(8) Uani 1 1 d . . . . .
H23 H 0.388770 0.446102 0.681732 0.053 Uiso 1 1 calc R . . . .
C24 C 0.22475(10) 0.60662(15) 0.99683(17) 0.0313(6) Uani 1 1 d . . . . .
C25 C 0.35893(12) 0.41500(17) 0.78744(18) 0.0411(7) Uani 1 1 d . . . . .
H25 H 0.350568 0.463046 0.803506 0.049 Uiso 1 1 calc R . . . .
C26 C 0.38807(13) 0.27505(18) 0.74213(18) 0.0445(8) Uani 1 1 d . . . . .
H26 H 0.399139 0.227601 0.728955 0.053 Uiso 1 1 calc R . . . .
C27 C 0.54259(10) 0.17088(17) 0.58109(17) 0.0356(7) Uani 1 1 d . . . . .
H27 H 0.520693 0.155892 0.619524 0.043 Uiso 1 1 calc R . . . .
C28 C 0.45474(10) 0.28342(17) 0.45730(16) 0.0340(6) Uani 1 1 d . . . . .
H28 H 0.467207 0.271855 0.406596 0.041 Uiso 1 1 calc R . . . .
C29 C 0.56458(11) 0.25247(17) 0.47190(18) 0.0403(7) Uani 1 1 d . . . . .
H29 H 0.556912 0.291265 0.435006 0.048 Uiso 1 1 calc R . . . .
C30 C 0.53055(10) 0.22958(18) 0.52755(16) 0.0337(6) Uani 1 1 d . . . . .
C31 C 0.20543(12) 0.4703(2) 0.83053(18) 0.0462(8) Uani 1 1 d . . . . .
H31 H 0.209488 0.418975 0.824677 0.055 Uiso 1 1 calc R . . . .
C32 C 0.25538(13) 0.65307(16) 1.1520(2) 0.0453(8) Uani 1 1 d . . . . .
H32 H 0.267046 0.668148 1.204628 0.054 Uiso 1 1 calc R . . . .
C33 C 0.19295(13) 0.6203(2) 0.8468(2) 0.0531(9) Uani 1 1 d . . . . .
H33 H 0.188426 0.671444 0.853710 0.064 Uiso 1 1 calc R . . . .
C34 C 0.18779(13) 0.5118(2) 0.76253(19) 0.0577(10) Uani 1 1 d . . . . .
H34 H 0.179905 0.488529 0.711992 0.069 Uiso 1 1 calc R . . . .
C35 C 0.18220(14) 0.5871(2) 0.7709(2) 0.0632(10) Uani 1 1 d . . . . .
H35 H 0.171190 0.615927 0.725580 0.076 Uiso 1 1 calc R . . . .
C36 C 0.21207(12) 0.67651(18) 1.0236(2) 0.0466(8) Uani 1 1 d . . . . .
H36 H 0.192965 0.707762 0.989019 0.056 Uiso 1 1 calc R . . . .
C37 C 0.22774(12) 0.70019(18) 1.1020(2) 0.0497(8) Uani 1 1 d . . . . .
H37 H 0.219597 0.747567 1.120573 0.060 Uiso 1 1 calc R . . . .

loop_
_atom_site_aniso_label
_atom_site_aniso_U_11
_atom_site_aniso_U_22
_atom_site_aniso_U_33
_atom_site_aniso_U_23
_atom_site_aniso_U_13
_atom_site_aniso_U_12
Co1 0.0204(2) 0.0221(3) 0.0173(2) -0.00131(17) 0.00082(18) -0.00467(19)
Co2 0.02061(19) 0.02362(19) 0.01930(18) 0.00003(13) 0.00196(13) -0.00077(14)
O1 0.0201(9) 0.0313(10) 0.0310(10) -0.0024(8) 0.0046(8) 0.0019(8)
O2 0.0403(11) 0.0298(10) 0.0251(9) 0.0013(8) -0.0078(8) 0.0017(9)
O3 0.0618(14) 0.0329(11) 0.0272(10) -0.0038(9) -0.0161(9) -0.0009(10)
O4 0.0266(10) 0.0412(12) 0.0443(12) 0.0084(9) 0.0070(9) 0.0071(9)
O5 0.0378(11) 0.0374(11) 0.0370(11) -0.0020(9) 0.0177(9) 0.0029(9)
O6 0.0388(12) 0.0383(12) 0.0532(13) 0.0105(10) 0.0226(10) 0.0005(10)
N1 0.0255(12) 0.0291(12) 0.0279(11) 0.0024(9) 0.0031(9) -0.0010(9)
N2 0.0328(13) 0.0421(14) 0.0222(11) 0.0031(10) 0.0004(9) 0.0003(11)
C1 0.0306(14) 0.0283(14) 0.0207(12) -0.0006(10) -0.0022(11) 0.0021(11)
C2 0.0286(14) 0.0299(15) 0.0179(12) -0.0010(10) -0.0009(10) -0.0002(11)
C3 0.0308(14) 0.0247(13) 0.0270(13) -0.0007(11) -0.0052(11) 0.0020(11)
C4 0.0227(13) 0.0326(14) 0.0192(12) -0.0006(10) 0.0029(10) 0.0000(11)
C5 0.0281(14) 0.0313(14) 0.0242(13) -0.0059(11) -0.0035(11) 0.0022(11)
C6 0.0187(12) 0.0330(15) 0.0234(12) 0.0023(11) 0.0012(10) 0.0019(11)
C7 0.0226(13) 0.0425(16) 0.0205(12) -0.0002(11) 0.0015(10) 0.0070(12)
C8 0.0229(14) 0.0417(15) 0.0207(12) -0.0004(11) -0.0015(10) 0.0041(12)
C9 0.0518(19) 0.0412(16) 0.0225(13) -0.0076(12) -0.0034(12) 0.0148(15)
C10 0.0277(14) 0.0428(16) 0.0207(12) -0.0006(11) 0.0025(10) 0.0060(12)
C11 0.0197(13) 0.0387(15) 0.0267(13) -0.0039(11) 0.0004(10) 0.0030(11)
C12 0.0474(18) 0.0441(17) 0.0262(14) -0.0031(13) -0.0046(13) 0.0229(14)
C13 0.0211(13) 0.0426(16) 0.0242(13) 0.0010(11) 0.0016(10) 0.0089(12)
C14 0.0303(15) 0.0390(16) 0.0359(15) 0.0085(12) -0.0009(12) 0.0015(13)
C15 0.0192(13) 0.0340(15) 0.0239(12) -0.0048(11) 0.0000(10) 0.0024(11)
C16 0.0261(14) 0.0398(15) 0.0215(12) -0.0004(11) -0.0019(10) 0.0051(12)
C17 0.0272(14) 0.0522(18) 0.0258(14) 0.0059(13) 0.0067(11) 0.0061(13)
C18 0.0296(15) 0.0590(19) 0.0197(13) 0.0003(13) -0.0013(11) 0.0115(14)
C19 0.071(2) 0.0334(16) 0.0292(15) 0.0077(12) 0.0175(14) 0.0066(16)
C20 0.0436(17) 0.0326(15) 0.0309(15) 0.0001(12) -0.0015(12) -0.0043(13)
C21 0.0247(14) 0.0531(18) 0.0263(14) 0.0024(12) 0.0020(11) 0.0097(13)
C22 0.0234(14) 0.0437(16) 0.0349(15) 0.0069(13) 0.0026(11) 0.0037(12)
C23 0.056(2) 0.0429(18) 0.0370(16) 0.0109(14) 0.0240(14) 0.0055(16)
C24 0.0280(15) 0.0301(15) 0.0359(15) 0.0059(12) 0.0021(11) -0.0017(12)
C25 0.0533(19) 0.0299(15) 0.0424(17) 0.0010(13) 0.0221(14) 0.0077(14)
C26 0.063(2) 0.0366(16) 0.0354(16) -0.0011(13) 0.0160(15) 0.0173(16)
C27 0.0220(14) 0.0525(18) 0.0330(15) 0.0028(13) 0.0067(11) 0.0045(13)
C28 0.0247(14) 0.0548(18) 0.0229(13) -0.0013(12) 0.0042(11) 0.0104(13)
C29 0.0313(16) 0.060(2) 0.0293(15) 0.0102(13) 0.0032(12) 0.0174(14)
C30 0.0203(13) 0.0549(18) 0.0257(13) -0.0043(13) 0.0002(11) 0.0091(13)
C31 0.054(2) 0.0540(19) 0.0297(16) -0.0038(14) -0.0025(14) 0.0014(16)
C32 0.056(2) 0.0383(18) 0.0413(17) -0.0111(14) 0.0012(15) -0.0087(15)
C33 0.059(2) 0.050(2) 0.049(2) 0.0168(16) -0.0089(16) 0.0055(17)
C34 0.060(2) 0.086(3) 0.0258(16) -0.0029(17) -0.0084(15) 0.003(2)
C35 0.069(3) 0.078(3) 0.0408(19) 0.0217(19) -0.0120(17) 0.006(2)
C36 0.0461(19) 0.0318(16) 0.061(2) 0.0077(15) -0.0011(16) 0.0063(14)
C37 0.055(2) 0.0330(17) 0.061(2) -0.0100(15) 0.0081(17) 0.0045(15)

loop_
_atom_type_symbol
_atom_type_description
_atom_type_scat_dispersion_real
_atom_type_scat_dispersion_imag
_atom_type_scat_source
C C 0.0033 0.0016 'International Tables Vol C Tables 4.2.6.8 and 6.1.1.4'
H H 0.0000 0.0000 'International Tables Vol C Tables 4.2.6.8 and 6.1.1.4'
Co Co 0.3494 0.9721 'International Tables Vol C Tables 4.2.6.8 and 6.1.1.4'
N N 0.0061 0.0033 'International Tables Vol C Tables 4.2.6.8 and 6.1.1.4'
O O 0.0106 0.0060 'International Tables Vol C Tables 4.2.6.8 and 6.1.1.4'

loop_
_geom_angle_atom_site_label_1
_geom_angle_atom_site_label_2
_geom_angle_atom_site_label_3
_geom_angle
_geom_angle_site_symmetry_1
_geom_angle_site_symmetry_3
_geom_angle_publ_flag
O1 Co1 O1 180.00(12) 8_455 2_655 ?
O3 Co1 O1 93.10(7) 7 2_655 ?
O3 Co1 O1 93.10(7) . 8_455 ?
O3 Co1 O1 86.90(7) . 2_655 ?
O3 Co1 O1 86.90(7) 7 8_455 ?
O3 Co1 O3 180.0 . 7 ?
O6 Co1 O1 90.86(8) 1_554 2_655 ?
O6 Co1 O1 90.86(8) 7_556 8_455 ?
O6 Co1 O1 89.14(8) 1_554 8_455 ?
O6 Co1 O1 89.14(8) 7_556 2_655 ?
O6 Co1 O3 88.16(9) 7_556 . ?
O6 Co1 O3 88.16(9) 1_554 7 ?
O6 Co1 O3 91.84(9) 7_556 7 ?
O6 Co1 O3 91.84(9) 1_554 . ?
O6 Co1 O6 180.00(15) 7_556 1_554 ?
O1 Co2 O4 59.36(7) 8_456 8_456 ?
O2 Co2 O1 98.87(7) 1_556 8_456 ?
O2 Co2 O4 91.07(8) 1_556 8_456 ?
O2 Co2 O5 101.03(8) 1_556 . ?
O2 Co2 N1 93.69(8) 1_556 . ?
O2 Co2 N2 169.66(8) 1_556 . ?
O5 Co2 O1 102.05(8) . 8_456 ?
O5 Co2 O4 159.50(8) . 8_456 ?
O5 Co2 N1 109.29(8) . . ?
O5 Co2 N2 83.96(9) . . ?
N1 Co2 O1 143.20(8) . 8_456 ?
N1 Co2 O4 86.10(8) . 8_456 ?
N1 Co2 N2 76.06(9) . . ?
N2 Co2 O1 88.82(8) . 8_456 ?
N2 Co2 O4 86.89(8) . 8_456 ?
Co2 O1 Co1 106.19(8) 8 2_655 ?
C15 O1 Co1 134.41(16) . 2_655 ?
C15 O1 Co2 91.73(15) . 8 ?
C2 O2 Co2 130.41(16) . 1_554 ?
C2 O3 Co1 138.02(17) . . ?
C15 O4 Co2 89.01(15) . 8 ?
C6 O5 Co2 121.70(17) . . ?
C6 O6 Co1 147.01(19) . 1_556 ?
C20 N1 Co2 123.58(18) . . ?
C20 N1 C24 118.0(2) . . ?
C24 N1 Co2 116.55(18) . . ?
C14 N2 Co2 115.83(18) . . ?
C14 N2 C31 118.8(2) . . ?
C31 N2 Co2 125.1(2) . . ?
C3 C1 C2 122.1(2) . . ?
C9 C1 C2 119.9(2) . . ?
C9 C1 C3 118.0(2) . . ?
O2 C2 C1 117.2(2) . . ?
O3 C2 O2 126.8(2) . . ?
O3 C2 C1 116.0(2) . . ?
C5 C3 C1 120.9(2) . . ?
C19 C4 C6 119.3(2) . . ?
C25 C4 C6 122.5(2) . . ?
C25 C4 C19 118.1(2) . . ?
C3 C5 C8 121.3(2) . . ?
O5 C6 C4 118.4(2) . . ?
O6 C6 O5 125.5(2) . . ?
O6 C6 C4 116.1(2) . . ?
C23 C7 C10 122.8(3) . . ?
C26 C7 C10 119.3(3) . . ?
C26 C7 C23 117.8(3) . . ?
C5 C8 C12 117.7(2) . . ?
C5 C8 C16 122.7(2) . . ?
C12 C8 C16 119.6(2) . . ?
C12 C9 C1 121.4(3) . . ?
C13 C10 C7 120.1(2) . . ?
C13 C10 C18 119.1(2) . . ?
C18 C10 C7 120.6(2) . . ?
C17 C11 C15 121.0(2) . . ?
C17 C11 C22 119.1(2) . . ?
C22 C11 C15 119.9(2) . . ?
C9 C12 C8 120.6(3) . . ?
C10 C13 C16 121.2(2) . . ?
N2 C14 C24 115.1(2) . . ?
N2 C14 C33 121.5(3) . . ?
C33 C14 C24 123.4(3) . . ?
O1 C15 C11 120.4(2) . . ?
O4 C15 O1 119.8(2) . . ?
O4 C15 C11 119.8(2) . . ?
C13 C16 C8 121.3(2) . . ?
C13 C16 C28 118.5(2) . . ?
C28 C16 C8 120.1(2) . . ?
C11 C17 C29 120.6(3) . . ?
C21 C18 C10 121.0(2) . . ?
C4 C19 C26 121.0(3) . . ?
N1 C20 C32 123.2(3) . . ?
C18 C21 C30 120.6(2) . . ?
C28 C21 C18 119.0(3) . . ?
C28 C21 C30 120.4(2) . . ?
C27 C22 C11 120.2(3) . . ?
C7 C23 C25 120.9(3) . . ?
N1 C24 C14 114.6(2) . . ?
N1 C24 C36 121.2(3) . . ?
C36 C24 C14 124.2(3) . . ?
C4 C25 C23 121.0(3) . . ?
C7 C26 C19 121.1(3) . . ?
C30 C27 C22 120.8(3) . . ?
C21 C28 C16 121.3(2) . . ?
C17 C29 C30 120.6(3) . . ?
C27 C30 C21 120.4(3) . . ?
C27 C30 C29 118.6(3) . . ?
C29 C30 C21 121.0(3) . . ?
N2 C31 C34 122.0(3) . . ?
C37 C32 C20 118.6(3) . . ?
C35 C33 C14 119.0(3) . . ?
C35 C34 C31 119.1(3) . . ?
C34 C35 C33 119.6(3) . . ?
C24 C36 C37 119.8(3) . . ?
C32 C37 C36 119.0(3) . . ?

loop_
_geom_bond_atom_site_label_1
_geom_bond_atom_site_label_2
_geom_bond_distance
_geom_bond_site_symmetry_2
_geom_bond_publ_flag
Co1 O1 2.2026(18) 2_655 ?
Co1 O1 2.2026(18) 8_455 ?
Co1 O3 2.0498(18) . ?
Co1 O3 2.0498(18) 7 ?
Co1 O6 2.029(2) 1_554 ?
Co1 O6 2.0293(19) 7_556 ?
Co2 O1 2.1696(18) 8_456 ?
Co2 O2 2.0405(18) 1_556 ?
Co2 O4 2.248(2) 8_456 ?
Co2 O5 2.047(2) . ?
Co2 N1 2.116(2) . ?
Co2 N2 2.160(2) . ?
O1 C15 1.281(3) . ?
O2 C2 1.260(3) . ?
O3 C2 1.249(3) . ?
O4 C15 1.248(3) . ?
O5 C6 1.261(3) . ?
O6 C6 1.237(3) . ?
N1 C20 1.337(3) . ?
N1 C24 1.351(3) . ?
N2 C14 1.340(4) . ?
N2 C31 1.346(4) . ?
C1 C2 1.507(3) . ?
C1 C3 1.392(4) . ?
C1 C9 1.388(4) . ?
C3 C5 1.382(3) . ?
C4 C6 1.510(3) . ?
C4 C19 1.379(4) . ?
C4 C25 1.376(4) . ?
C5 C8 1.393(4) . ?
C7 C10 1.493(4) . ?
C7 C23 1.382(4) . ?
C7 C26 1.381(4) . ?
C8 C12 1.403(4) . ?
C8 C16 1.490(3) . ?
C9 C12 1.382(4) . ?
C10 C13 1.388(4) . ?
C10 C18 1.397(4) . ?
C11 C15 1.490(4) . ?
C11 C17 1.384(4) . ?
C11 C22 1.393(4) . ?
C13 C16 1.396(4) . ?
C14 C24 1.489(4) . ?
C14 C33 1.393(4) . ?
C16 C28 1.400(4) . ?
C17 C29 1.386(4) . ?
C18 C21 1.391(4) . ?
C19 C26 1.384(4) . ?
C20 C32 1.372(4) . ?
C21 C28 1.389(4) . ?
C21 C30 1.496(4) . ?
C22 C27 1.391(4) . ?
C23 C25 1.388(4) . ?
C24 C36 1.374(4) . ?
C27 C30 1.387(4) . ?
C29 C30 1.398(4) . ?
C31 C34 1.388(5) . ?
C32 C37 1.365(5) . ?
C33 C35 1.378(5) . ?
C34 C35 1.362(5) . ?
C36 C37 1.379(5) . ?

loop_
_smtbx_masks_void_nr
_smtbx_masks_void_average_x
_smtbx_masks_void_average_y
_smtbx_masks_void_average_z
_smtbx_masks_void_volume
_smtbx_masks_void_count_electrons
_smtbx_masks_void_content
1 0.000 -0.443 -0.888 1399.3 64.9 ?
2 0.500 0.449 -0.899 1399.3 64.9 ?
